data_1539967
loop_
_publ_author_name
'Yakubovich, O.V.'
'Massa, W.'
'Soboleva, A.A.'
'Dimitrova, O.V.'
'Urusov, V.S.'

_publ_section_title
;
 Crystal structure of a new synthetic homologue of the switzerite series
;
_journal_name_full 'Doklady Akad. Nauk'
_journal_page_first 197
_journal_page_last 204
_journal_volume 393
_journal_year 2003
_chemical_formula_sum 'H Mn3 O8.5 P2'
_chemical_name_systematic 'Mn3 (P O4)2 (H2 O)0.5'
_space_group_IT_number 9
_symmetry_space_group_name_Hall 'C -2yc'
_symmetry_space_group_name_H-M 'C 1 c 1'
_cell_angle_alpha 90
_cell_angle_beta 92.58
_cell_angle_gamma 90
_cell_formula_units_Z 8
_cell_length_a 9.31
_cell_length_b 17.414
_cell_length_c 8.161
_cell_volume 1321.756
_citation_journal_id_ASTM DAKNEQ
_cod_data_source_file Yakubovich_DAKNEQ_2003_475.cif
_cod_data_source_block H1Mn3O8.5P2
_cod_original_formula_sum 'H1 Mn3 O8.5 P2'
_cod_database_code 1539967

loop_
_symmetry_equiv_pos_as_xyz
x,y,z
x,-y,z+1/2
x+1/2,y+1/2,z
x+1/2,-y+1/2,z+1/2

loop_
_atom_site_label
_atom_site_type_symbol
_atom_site_fract_x
_atom_site_fract_y
_atom_site_fract_z
_atom_site_occupancy
_atom_site_U_iso_or_equiv
O1 O-2 0.3411 0.0752 0.4865 1 0.0
Mn6 Mn+2 0.28269 0.31162 0.4865 1 0.0
Mn3 Mn+2 0.57534 0.41776 0.41935 1 0.0
O6 O-2 0.0164 0.0816 0.3706 1 0.0
O15 O-2 0.258 0.433 0.8349 1 0.0
O16 O-2 0.1684 0.2466 0.3063 1 0.0
O11 O-2 0.4002 0.4106 0.5815 1 0.0
H1 H+1 0.628 0.079 0.868 1 0.0
O10 O-2 0.4229 0.4639 0.2319 1 0.0
Mn5 Mn+2 0.31756 0.203 0.83334 1 0.0
P3 P+5 0.99605 0.25504 0.68405 1 0.0
P2 P+5 0.32331 0.03205 0.6496 1 0.0
H2 H+1 0.559 0.077 0.032 1 0.0
O13 O-2 0.6507 0.1614 0.567 1 0.0
O2 O-2 0.4384 0.2411 0.633 1 0.0
O12 O-2 0.7618 0.4114 0.2761 1 0.0
P1 P+5 0.89768 0.05041 0.25002 1 0.0
O5 O-2 0.433 0.264 0.0111 1 0.0
Mn4 Mn+2 0.54464 0.08492 0.38388 1 0.0
O8 O-2 0.9504 0.1855 0.7884 1 0.0
O7 O-2 0.9369 0.3312 0.7458 1 0.0
O3 O-2 0.1603 0.2612 0.6822 1 0.0
Mn1 Mn+2 0.36607 0.38012 0.05983 1 0.0
P4 P+5 0.10245 0.26028 0.13202 1 0.0
Mn2 Mn+2 0.71794 0.37271 0.79624 1 0.0
O17 O-2 0.5915 0.1054 0.9417 1 0.0
O14 O-2 0.4736 0.9963 0.2086 1 0.0
O4 O-2 0.1585 0.1925 0.0304 1 0.0
O9 O-2 0.7189 0.4648 0.6227 1 0.0
